data_1534863
loop_
_publ_author_name
'Maass, K.'
'Glaum, R.'
'Gruehn, R.'

_publ_section_title
;
 Beitraege zum thermischen Verhalten und zur Kristallchemie von
 Wasserfreien Phosphaten XXXII. Neue Orthophosphate des zweiwertigen
 Chroms - Mg3 Cr3 (P O4)4, Mg3.75 Cr2.25 (P O4)4, Ca3 Cr3 (P O4)4 und
 Ca2.00 Cr4.00 (P O4)4
;
_journal_name_full 'Zeitschrift fuer Anorganische und Allgemeine Chemie'
_journal_page_first 1663
_journal_page_last 1672
_journal_volume 628
_journal_year 2002
_chemical_formula_sum 'Ca3 Cr3 O16 P4'
_chemical_name_systematic 'Ca3 Cr3 (P O4)4'
_space_group_IT_number 2
_symmetry_space_group_name_Hall '-P 1'
_symmetry_space_group_name_H-M 'P -1'
_cell_angle_alpha 104.96
_cell_angle_beta 106.03
_cell_angle_gamma 110.19
_cell_formula_units_Z 2
_cell_length_a 8.961
_cell_length_b 8.994
_cell_length_c 9.881
_cell_volume 660.925
_citation_journal_id_ASTM ZAACAB
_cod_data_source_file Maass_ZAACAB_2002_567.cif
_cod_data_source_block Ca3Cr3O16P4
_cod_original_cell_volume 660.9247
_cod_database_code 1534863

loop_
_symmetry_equiv_pos_as_xyz
x,y,z
-x,-y,-z

loop_
_atom_site_label
_atom_site_type_symbol
_atom_site_fract_x
_atom_site_fract_y
_atom_site_fract_z
_atom_site_occupancy
_atom_site_U_iso_or_equiv
O12 O-2 0.1563 1.1549 0.8859 1 0.0
O14 O-2 0.1209 0.8703 0.4101 1 0.0
Ca1 Ca+2 -0.27204 0.71345 0.71073 1 0.0
O11 O-2 -0.441 0.4083 0.3033 1 0.0
Cr1 Cr+2 0.05585 0.80762 0.58212 1 0.0
O16 O-2 0.2629 0.7538 0.646 1 0.0
O5 O-2 0.2123 0.4939 0.4356 1 0.0
O1 O-2 0.2041 0.4757 0.1682 1 0.0
P3 P+5 0.18778 1.01003 0.92485 1 0.0
P1 P+5 0.26479 0.57894 0.60713 1 0.0
Ca2 Ca+2 -0.31779 0.65301 0.21185 1 0.0
O4 O-2 0.3696 1.1104 0.6507 1 0.0
O2 O-2 0.1738 1.0196 1.0798 1 0.0
O3 O-2 0.2394 0.7358 0.1007 1 0.0
P4 P+5 0.24129 0.56023 0.05728 1 0.0
O7 O-2 0.174 1.1827 0.4831 1 0.0
Ca3 Ca+2 0.52001 0.99872 0.79916 1 0.0
O6 O-2 0.1263 0.4589 0.6452 1 0.0
O13 O-2 0.3628 1.0903 0.3829 1 0.0
Cr3 Cr+2 0.0515 0.80496 0.11606 1 0.0
O10 O-2 0.0463 0.8349 0.7966 1 0.0
O8 O-2 -0.0884 0.5646 0.1021 1 0.0
P2 P+5 0.26145 1.0595 0.48182 1 0.0
Cr2 Cr+2 0.04695 0.51759 0.26937 1 0.0
O15 O-2 0.3688 1.0354 0.9466 1 0.0
O9 O-2 0.4065 0.5719 0.042 1 0.0
